data_4065487
loop_
_publ_author_name
'Guisado-Barrios, Gregorio'
'Bouffard, Jean'
'Donnadieu, Bruno'
'Bertrand, Guy'

_publ_section_title
;
 Bis(1,2,3-triazol-5-ylidenes) (i-bitz) as Stable 1,4-Bidentate Ligands
 Based on Mesoionic Carbenes (MICs).
;
_journal_issue 21
_journal_name_full Organometallics
_journal_page_first 6017
_journal_page_last 6021
_journal_paper_doi 10.1021/om200844b
_journal_volume 30
_journal_year 2011
_chemical_formula_moiety 'C20 H18 F6 N6 O6 S2'
_chemical_formula_sum 'C20 H18 F6 N6 O6 S2'
_chemical_formula_weight 616.52
_chemical_name_systematic
; 

 ? 

;
_space_group_IT_number 14
_symmetry_cell_setting monoclinic
_symmetry_space_group_name_Hall '-P 2ybc'
_symmetry_space_group_name_H-M 'P 1 21/c 1'
_atom_sites_solution_hydrogens geom
_atom_sites_solution_primary direct
_atom_sites_solution_secondary difmap
_audit_creation_method SHELXL-97
_cell_angle_alpha 90.00
_cell_angle_beta 90.409(10)
_cell_angle_gamma 90.00
_cell_formula_units_Z 4
_cell_length_a 10.7466(19)
_cell_length_b 30.824(5)
_cell_length_c 7.5786(14)
_cell_measurement_reflns_used 9880
_cell_measurement_temperature 100(2)
_cell_measurement_theta_max 33.61
_cell_measurement_theta_min 3.00
_cell_volume 2510.4(8)
_computing_cell_refinement 'Bruker SAINT'
_computing_data_collection 'Bruker APEX2'
_computing_data_reduction 'Bruker SAINT'
_computing_molecular_graphics Ortep
_computing_publication_material 'Bruker SHELXTL'
_computing_structure_refinement 'SHELXL-97 (Sheldrick, 1997)'
_computing_structure_solution SIR97
_diffrn_ambient_temperature 100(2)
_diffrn_measured_fraction_theta_full 0.970
_diffrn_measured_fraction_theta_max 0.970
_diffrn_measurement_device_type 'Bruker APEX-II CCD'
_diffrn_measurement_method '\f and \w scans'
_diffrn_radiation_monochromator graphite
_diffrn_radiation_source 'fine-focus sealed tube'
_diffrn_radiation_type MoK\a
_diffrn_radiation_wavelength 0.71073
_diffrn_reflns_av_R_equivalents 0.0354
_diffrn_reflns_av_sigmaI/netI 0.0322
_diffrn_reflns_limit_h_max 16
_diffrn_reflns_limit_h_min -15
_diffrn_reflns_limit_k_max 47
_diffrn_reflns_limit_k_min -46
_diffrn_reflns_limit_l_max 11
_diffrn_reflns_limit_l_min -11
_diffrn_reflns_number 34938
_diffrn_reflns_theta_full 33.68
_diffrn_reflns_theta_max 33.68
_diffrn_reflns_theta_min 3.56
_diffrn_standards_number 0
_exptl_absorpt_coefficient_mu 0.307
_exptl_absorpt_correction_T_max 0.9729
_exptl_absorpt_correction_T_min 0.9244
_exptl_absorpt_correction_type multi-scan
_exptl_absorpt_process_details Sadabs
_exptl_crystal_colour colorless
_exptl_crystal_density_diffrn 1.631
_exptl_crystal_density_meas 0
_exptl_crystal_density_method 'not measured'
_exptl_crystal_description 'prism frag'
_exptl_crystal_F_000 1256
_exptl_crystal_size_max 0.26
_exptl_crystal_size_mid 0.24
_exptl_crystal_size_min 0.09
_refine_diff_density_max 0.594
_refine_diff_density_min -0.403
_refine_diff_density_rms 0.068
_refine_ls_extinction_method none
_refine_ls_goodness_of_fit_ref 1.040
_refine_ls_hydrogen_treatment constr
_refine_ls_matrix_type full
_refine_ls_number_parameters 471
_refine_ls_number_reflns 9692
_refine_ls_number_restraints 54
_refine_ls_restrained_S_all 1.039
_refine_ls_R_factor_all 0.0541
_refine_ls_R_factor_gt 0.0374
_refine_ls_shift/su_max 0.001
_refine_ls_shift/su_mean 0.000
_refine_ls_structure_factor_coef Fsqd
_refine_ls_weighting_details 'calc w=1/[\s^2^(Fo^2^)+(0.0495P)^2^+0.8106P] where P=(Fo^2^+2Fc^2^)/3'
_refine_ls_weighting_scheme calc
_refine_ls_wR_factor_gt 0.0921
_refine_ls_wR_factor_ref 0.1007
_reflns_number_gt 7660
_reflns_number_total 9692
_reflns_threshold_expression >2sigma(I)
_cod_data_source_file om200844b_si_002.cif
_cod_data_source_block 2a
_cod_depositor_comments
;
The following automatic conversions were performed:

'_symmetry_cell_setting' value 'Monoclinic' changed to 'monoclinic'
according to /home/saulius/struct/CIF-dictionaries/cif_core.dic
dictionary named 'cif_core.dic' version 2.4.1 from 2010-06-29.

Automatic conversion script
Id: cif_fix_values 1715 2011-07-08 13:25:40Z adriana 
;
_cod_original_sg_symbol_H-M P2(1)/c
_cod_database_code 4065487

loop_
_symmetry_equiv_pos_as_xyz
'x, y, z'
'-x, y+1/2, -z+1/2'
'-x, -y, -z'
'x, -y-1/2, z-1/2'

loop_
_atom_site_label
_atom_site_type_symbol
_atom_site_fract_x
_atom_site_fract_y
_atom_site_fract_z
_atom_site_U_iso_or_equiv
_atom_site_adp_type
_atom_site_occupancy
_atom_site_symmetry_multiplicity
_atom_site_calc_flag
_atom_site_refinement_flags
_atom_site_disorder_assembly
_atom_site_disorder_group
N1 N 0.17365(8) 0.04932(3) 0.63630(12) 0.01345(16) Uani 1 1 d . . .
N2 N 0.08898(8) 0.07847(3) 0.58943(13) 0.01513(16) Uani 1 1 d . . .
N3 N 0.15006(8) 0.10669(3) 0.49379(12) 0.01466(16) Uani 1 1 d . . .
N4 N 0.48889(8) 0.17305(3) 0.30169(12) 0.01369(16) Uani 1 1 d . . .
N5 N 0.50323(8) 0.14066(3) 0.18853(12) 0.01438(16) Uani 1 1 d . . .
N6 N 0.42500(8) 0.11067(3) 0.24166(12) 0.01354(16) Uani 1 1 d . . .
C1 C 0.28762(10) 0.05878(4) 0.57322(15) 0.01514(18) Uani 1 1 d . . .
H1 H 0.3623 0.0428 0.5900 0.018 Uiso 1 1 calc R . .
C2 C 0.27237(10) 0.09640(3) 0.47995(14) 0.01434(18) Uani 1 1 d . . .
C3 C 0.36136(9) 0.12344(3) 0.38717(14) 0.01398(18) Uani 1 1 d . . .
C4 C 0.40322(10) 0.16442(3) 0.42571(14) 0.01473(18) Uani 1 1 d . . .
H4 H 0.3774 0.1827 0.5194 0.018 Uiso 1 1 calc R . .
C5 C 0.13789(10) 0.01190(3) 0.73716(14) 0.01381(18) Uani 1 1 d . . .
C6 C 0.22808(10) -0.00999(4) 0.83313(15) 0.01695(19) Uani 1 1 d . . .
H6 H 0.3117 0.0000 0.8351 0.020 Uiso 1 1 calc R . .
C7 C 0.19404(12) -0.04692(4) 0.92676(16) 0.0202(2) Uani 1 1 d . . .
H7 H 0.2549 -0.0625 0.9925 0.024 Uiso 1 1 calc R . .
C8 C 0.07197(12) -0.06099(4) 0.92449(16) 0.0207(2) Uani 1 1 d . . .
H8 H 0.0491 -0.0863 0.9882 0.025 Uiso 1 1 calc R . .
C9 C -0.01718(11) -0.03817(4) 0.82918(15) 0.0188(2) Uani 1 1 d . . .
H9 H -0.1012 -0.0478 0.8294 0.023 Uiso 1 1 calc R . .
C10 C 0.01489(10) -0.00138(4) 0.73321(15) 0.01631(19) Uani 1 1 d . . .
H10 H -0.0458 0.0141 0.6670 0.020 Uiso 1 1 calc R . .
C11 C 0.56189(10) 0.21174(3) 0.28642(14) 0.01395(18) Uani 1 1 d . . .
C12 C 0.68555(10) 0.20789(4) 0.24012(16) 0.0176(2) Uani 1 1 d . . .
H12 H 0.7215 0.1803 0.2167 0.021 Uiso 1 1 calc R . .
C13 C 0.75545(11) 0.24565(4) 0.22904(17) 0.0204(2) Uani 1 1 d . . .
H13 H 0.8404 0.2441 0.1960 0.024 Uiso 1 1 calc R . .
C14 C 0.70239(11) 0.28570(4) 0.26582(17) 0.0207(2) Uani 1 1 d . . .
H14 H 0.7517 0.3112 0.2599 0.025 Uiso 1 1 calc R . .
C15 C 0.57819(11) 0.28861(4) 0.31103(17) 0.0195(2) Uani 1 1 d . . .
H15 H 0.5422 0.3161 0.3351 0.023 Uiso 1 1 calc R . .
C16 C 0.50606(10) 0.25133(4) 0.32128(15) 0.01728(19) Uani 1 1 d . . .
H16 H 0.4205 0.2529 0.3515 0.021 Uiso 1 1 calc R . .
C17 C 0.08500(11) 0.14382(4) 0.41556(17) 0.0209(2) Uani 1 1 d . . .
H17A H -0.0050 0.1400 0.4291 0.031 Uiso 1 1 calc R . .
H17B H 0.1051 0.1458 0.2899 0.031 Uiso 1 1 calc R . .
H17C H 0.1113 0.1705 0.4754 0.031 Uiso 1 1 calc R . .
C18 C 0.41143(11) 0.07066(4) 0.13833(15) 0.01755(19) Uani 1 1 d . . .
H18A H 0.3332 0.0716 0.0711 0.026 Uiso 1 1 calc R . .
H18B H 0.4106 0.0456 0.2181 0.026 Uiso 1 1 calc R . .
H18C H 0.4814 0.0680 0.0568 0.026 Uiso 1 1 calc R . .
C19 C 0.72596(11) 0.09636(4) 0.58477(16) 0.0200(2) Uani 1 1 d . . .
F4A F 0.0122(12) 0.1998(5) 1.0636(13) 0.048(2) Uani 0.50 1 d PD A 1
F5A F -0.0054(9) 0.1783(5) 0.7908(14) 0.0405(17) Uani 0.50 1 d PD A 1
F6A F 0.0931(10) 0.2377(3) 0.8642(16) 0.059(2) Uani 0.50 1 d PD A 1
F4B F -0.0002(11) 0.1924(5) 1.0656(13) 0.0442(19) Uani 0.50 1 d PD A 2
F5B F -0.0034(10) 0.1841(5) 0.7894(16) 0.050(2) Uani 0.50 1 d PD A 2
F6B F 0.0743(8) 0.2408(3) 0.8874(14) 0.0424(12) Uani 0.50 1 d PD A 2
S1 S 0.21487(3) 0.169096(9) 0.93084(4) 0.01699(6) Uani 1 1 d D . .
O1A O 0.2833(11) 0.1944(4) 1.0614(14) 0.0266(15) Uani 0.50 1 d PDU B 1
O2A O 0.2599(15) 0.1728(5) 0.7590(12) 0.035(2) Uani 0.50 1 d PDU B 1
O3A O 0.1836(14) 0.1267(3) 0.9966(17) 0.0280(13) Uani 0.50 1 d PDU B 1
O1B O 0.2785(11) 0.1907(4) 1.0668(16) 0.037(2) Uani 0.50 1 d PDU B 2
O2B O 0.2661(13) 0.1727(5) 0.7535(9) 0.0243(19) Uani 0.50 1 d PDU B 2
O3B O 0.1725(15) 0.1253(3) 0.9641(17) 0.035(2) Uani 0.50 1 d PDU B 2
C20 C 0.06735(13) 0.19793(5) 0.91467(18) 0.0265(3) Uani 1 1 d . A .
F1A F 0.8109(10) 0.0894(5) 0.4482(14) 0.0273(9) Uani 0.50 1 d PD C 1
F2A F 0.7960(11) 0.1078(4) 0.7197(18) 0.0216(12) Uani 0.50 1 d PD C 1
F3A F 0.6582(14) 0.1293(4) 0.533(2) 0.0297(14) Uani 0.50 1 d PD C 1
F1B F 0.7974(11) 0.0936(5) 0.4581(16) 0.039(2) Uani 0.50 1 d PD C 2
F2B F 0.7886(12) 0.1066(4) 0.7351(18) 0.0283(19) Uani 0.50 1 d PD C 2
F3B F 0.6485(15) 0.1311(5) 0.558(2) 0.036(3) Uani 0.50 1 d PD C 2
S2 S 0.63337(2) 0.047532(9) 0.61934(4) 0.01543(6) Uani 1 1 d D C .
O4A O 0.5543(9) 0.0573(4) 0.7694(11) 0.0213(12) Uani 0.50 1 d PDU C 1
O5A O 0.7228(9) 0.0147(3) 0.6539(16) 0.029(2) Uani 0.50 1 d PDU C 1
O6A O 0.5692(10) 0.0435(4) 0.4572(11) 0.027(2) Uani 0.50 1 d PDU C 1
O4B O 0.5592(11) 0.0601(5) 0.7639(13) 0.037(3) Uani 0.50 1 d PDU C 2
O5B O 0.7274(8) 0.0147(3) 0.6538(13) 0.0173(19) Uani 0.50 1 d PDU C 2
O6B O 0.5672(9) 0.0433(4) 0.4512(9) 0.0160(19) Uani 0.50 1 d PDU C 2

loop_
_atom_site_aniso_label
_atom_site_aniso_U_11
_atom_site_aniso_U_22
_atom_site_aniso_U_33
_atom_site_aniso_U_23
_atom_site_aniso_U_13
_atom_site_aniso_U_12
N1 0.0113(4) 0.0156(4) 0.0135(4) 0.0003(3) 0.0014(3) -0.0017(3)
N2 0.0132(4) 0.0176(4) 0.0147(4) 0.0015(3) 0.0016(3) -0.0007(3)
N3 0.0130(4) 0.0169(4) 0.0141(4) 0.0010(3) 0.0021(3) -0.0011(3)
N4 0.0129(4) 0.0151(4) 0.0131(4) 0.0001(3) 0.0023(3) -0.0010(3)
N5 0.0143(4) 0.0146(4) 0.0143(4) 0.0004(3) 0.0027(3) -0.0010(3)
N6 0.0134(4) 0.0138(4) 0.0134(4) 0.0009(3) 0.0027(3) -0.0009(3)
C1 0.0117(4) 0.0171(4) 0.0166(5) 0.0001(4) 0.0032(3) -0.0016(3)
C2 0.0126(4) 0.0164(4) 0.0140(4) -0.0007(3) 0.0025(3) -0.0019(3)
C3 0.0126(4) 0.0159(4) 0.0134(4) 0.0004(3) 0.0026(3) -0.0013(3)
C4 0.0138(4) 0.0164(4) 0.0141(4) -0.0001(3) 0.0030(3) -0.0016(3)
C5 0.0142(4) 0.0148(4) 0.0125(4) 0.0007(3) 0.0018(3) -0.0022(3)
C6 0.0156(4) 0.0197(5) 0.0156(5) 0.0012(4) 0.0005(4) -0.0012(4)
C7 0.0227(5) 0.0207(5) 0.0173(5) 0.0033(4) 0.0009(4) 0.0008(4)
C8 0.0270(6) 0.0186(5) 0.0164(5) 0.0025(4) 0.0034(4) -0.0042(4)
C9 0.0190(5) 0.0211(5) 0.0164(5) -0.0014(4) 0.0037(4) -0.0067(4)
C10 0.0145(4) 0.0194(5) 0.0151(5) -0.0010(4) 0.0014(3) -0.0031(4)
C11 0.0147(4) 0.0137(4) 0.0135(4) 0.0016(3) 0.0016(3) -0.0022(3)
C12 0.0150(4) 0.0174(5) 0.0205(5) -0.0001(4) 0.0035(4) -0.0014(4)
C13 0.0154(5) 0.0211(5) 0.0247(6) 0.0010(4) 0.0043(4) -0.0039(4)
C14 0.0214(5) 0.0170(5) 0.0236(6) 0.0022(4) -0.0002(4) -0.0052(4)
C15 0.0222(5) 0.0145(5) 0.0219(5) 0.0002(4) -0.0003(4) 0.0002(4)
C16 0.0162(5) 0.0170(5) 0.0186(5) 0.0012(4) 0.0025(4) 0.0005(4)
C17 0.0185(5) 0.0213(5) 0.0229(5) 0.0072(4) 0.0007(4) 0.0020(4)
C18 0.0204(5) 0.0151(4) 0.0172(5) -0.0031(4) 0.0023(4) -0.0011(4)
C19 0.0241(5) 0.0156(5) 0.0203(5) 0.0009(4) -0.0043(4) -0.0012(4)
F4A 0.040(4) 0.071(4) 0.032(3) -0.008(3) 0.0138(18) 0.027(3)
F5A 0.016(2) 0.070(4) 0.035(3) -0.018(2) -0.0047(19) -0.002(2)
F6A 0.058(4) 0.042(3) 0.077(4) 0.020(3) 0.007(2) 0.0335(17)
F4B 0.0252(16) 0.075(5) 0.032(2) 0.017(3) 0.0146(14) 0.024(2)
F5B 0.027(3) 0.073(4) 0.049(3) -0.012(2) -0.016(2) 0.022(3)
F6B 0.039(2) 0.0229(14) 0.065(3) 0.0011(13) -0.004(2) 0.0170(18)
S1 0.01406(11) 0.02095(13) 0.01599(12) 0.00141(9) 0.00245(9) 0.00138(9)
O1A 0.027(3) 0.035(2) 0.018(3) -0.0094(17) -0.0089(19) -0.0053(19)
O2A 0.023(3) 0.054(5) 0.028(4) 0.002(4) 0.006(3) 0.004(3)
O3A 0.022(3) 0.0268(18) 0.035(3) 0.0108(15) 0.003(2) 0.0010(14)
O1B 0.031(4) 0.053(5) 0.027(3) -0.002(2) -0.006(2) 0.014(3)
O2B 0.018(3) 0.047(4) 0.009(2) -0.003(2) 0.0089(18) -0.006(3)
O3B 0.024(2) 0.0234(17) 0.057(6) 0.014(2) -0.001(3) -0.0025(12)
C20 0.0240(6) 0.0345(7) 0.0211(6) 0.0000(5) -0.0006(4) 0.0099(5)
F1A 0.0233(14) 0.036(2) 0.0226(16) -0.0078(12) 0.0108(14) -0.0148(15)
F2A 0.0231(17) 0.018(2) 0.024(2) -0.0005(16) -0.0068(13) -0.0002(17)
F3A 0.041(3) 0.015(2) 0.033(3) 0.004(2) -0.019(2) 0.001(2)
F1B 0.043(4) 0.040(3) 0.036(3) -0.002(2) 0.0178(19) -0.018(3)
F2B 0.040(4) 0.021(2) 0.023(2) 0.0036(15) -0.016(3) -0.0118(18)
F3B 0.047(3) 0.0183(17) 0.042(5) -0.002(2) -0.019(3) 0.0101(16)
S2 0.01269(11) 0.01701(12) 0.01662(12) 0.00007(9) 0.00136(8) -0.00022(8)
O4A 0.015(2) 0.035(2) 0.014(2) -0.0057(17) 0.0068(16) 0.0025(18)
O5A 0.026(3) 0.024(4) 0.036(5) 0.003(3) -0.002(3) -0.008(2)
O6A 0.023(4) 0.025(4) 0.033(4) -0.001(3) 0.005(3) -0.004(3)
O4B 0.026(3) 0.055(5) 0.030(3) 0.003(2) 0.007(2) -0.003(2)
O5B 0.013(2) 0.009(3) 0.029(4) 0.000(2) -0.005(2) 0.007(2)
O6B 0.013(3) 0.026(4) 0.009(2) -0.002(2) -0.007(2) -0.004(2)

loop_
_atom_type_symbol
_atom_type_description
_atom_type_scat_dispersion_real
_atom_type_scat_dispersion_imag
_atom_type_scat_source
C C 0.0033 0.0016 'International Tables Vol C Tables 4.2.6.8 and 6.1.1.4'
H H 0.0000 0.0000 'International Tables Vol C Tables 4.2.6.8 and 6.1.1.4'
N N 0.0061 0.0033 'International Tables Vol C Tables 4.2.6.8 and 6.1.1.4'
O O 0.0106 0.0060 'International Tables Vol C Tables 4.2.6.8 and 6.1.1.4'
F F 0.0171 0.0103 'International Tables Vol C Tables 4.2.6.8 and 6.1.1.4'
S S 0.1246 0.1234 'International Tables Vol C Tables 4.2.6.8 and 6.1.1.4'

loop_
_geom_angle_atom_site_label_1
_geom_angle_atom_site_label_2
_geom_angle_atom_site_label_3
_geom_angle
N2 N1 C1 112.43(9)
N2 N1 C5 120.06(9)
C1 N1 C5 127.46(9)
N3 N2 N1 104.62(8)
N2 N3 C2 112.13(9)
N2 N3 C17 120.18(9)
C2 N3 C17 127.68(9)
N5 N4 C4 112.68(9)
N5 N4 C11 120.56(9)
C4 N4 C11 126.75(9)
N6 N5 N4 104.71(8)
N5 N6 C3 111.79(9)
N5 N6 C18 119.26(9)
C3 N6 C18 128.85(9)
N1 C1 C2 105.10(9)
N3 C2 C1 105.72(9)
N3 C2 C3 122.98(10)
C1 C2 C3 131.26(10)
N6 C3 C4 105.85(9)
N6 C3 C2 124.23(9)
C4 C3 C2 129.86(10)
N4 C4 C3 104.96(9)
C6 C5 C10 122.18(10)
C6 C5 N1 118.82(9)
C10 C5 N1 118.99(9)
C5 C6 C7 118.77(10)
C8 C7 C6 120.23(11)
C7 C8 C9 119.96(11)
C8 C9 C10 120.83(11)
C5 C10 C9 118.02(10)
C12 C11 C16 122.84(10)
C12 C11 N4 118.51(10)
C16 C11 N4 118.65(9)
C11 C12 C13 117.72(11)
C12 C13 C14 120.67(11)
C15 C14 C13 120.37(11)
C14 C15 C16 120.00(11)
C11 C16 C15 118.39(10)
F1B C19 F3A 99.7(12)
F1B C19 F2A 105.5(8)
F3A C19 F2A 109.7(8)
F1B C19 F2B 111.1(8)
F3A C19 F2B 110.0(9)
F2A C19 F2B 6.0(14)
F1B C19 F3B 108.6(10)
F3A C19 F3B 9.2(17)
F2A C19 F3B 104.4(9)
F2B C19 F3B 103.8(8)
F1B C19 F1A 5.6(13)
F3A C19 F1A 105.2(9)
F2A C19 F1A 104.1(7)
F2B C19 F1A 109.5(7)
F3B C19 F1A 114.1(11)
F1B C19 S2 113.5(6)
F3A C19 S2 112.4(6)
F2A C19 S2 114.8(7)
F2B C19 S2 109.8(7)
F3B C19 S2 109.6(7)
F1A C19 S2 109.8(5)
O2A S1 O1B 118.4(9)
O2A S1 O3A 118.7(8)
O1B S1 O3A 107.0(8)
O2A S1 O3B 110.5(9)
O1B S1 O3B 117.9(7)
O3A S1 O3B 11.0(9)
O2A S1 O1A 114.4(8)
O1B S1 O1A 4.7(12)
O3A S1 O1A 111.6(7)
O3B S1 O1A 122.6(8)
O2A S1 O2B 1.9(13)
O1B S1 O2B 117.1(7)
O3A S1 O2B 118.5(9)
O3B S1 O2B 110.6(7)
O1A S1 O2B 113.2(7)
O2A S1 C20 101.8(7)
O1B S1 C20 103.7(6)
O3A S1 C20 105.2(6)
O3B S1 C20 101.1(7)
O1A S1 C20 102.7(5)
O2B S1 C20 103.6(7)
F4A C20 F5B 113.0(9)
F4A C20 F6A 108.4(8)
F5B C20 F6A 102.6(9)
F4A C20 F6B 96.9(9)
F5B C20 F6B 104.3(8)
F6A C20 F6B 12.3(9)
F4A C20 F5A 111.2(8)
F5B C20 F5A 7.1(13)
F6A C20 F5A 109.6(7)
F6B C20 F5A 111.4(8)
F4A C20 F4B 10.7(13)
F5B C20 F4B 105.2(8)
F6A C20 F4B 118.2(8)
F6B C20 F4B 106.4(7)
F5A C20 F4B 102.5(8)
F4A C20 S1 111.7(5)
F5B C20 S1 113.5(6)
F6A C20 S1 106.8(5)
F6B C20 S1 116.3(4)
F5A C20 S1 109.0(5)
F4B C20 S1 110.5(4)
O6A S2 O4B 115.1(7)
O6A S2 O5A 115.1(7)
O4B S2 O5A 116.0(8)
O6A S2 O5B 115.5(7)
O4B S2 O5B 116.6(7)
O5A S2 O5B 1.4(9)
O6A S2 O4A 114.5(6)
O4B S2 O4A 4.0(12)
O5A S2 O4A 113.7(6)
O5B S2 O4A 114.4(6)
O6A S2 O6B 0.2(11)
O4B S2 O6B 115.3(6)
O5A S2 O6B 115.0(7)
O5B S2 O6B 115.3(6)
O4A S2 O6B 114.6(6)
O6A S2 C19 102.2(5)
O4B S2 C19 101.3(6)
O5A S2 C19 104.2(5)
O5B S2 C19 102.8(4)
O4A S2 C19 105.2(5)
O6B S2 C19 102.2(5)

loop_
_geom_bond_atom_site_label_1
_geom_bond_atom_site_label_2
_geom_bond_distance
N1 N2 1.3254(13)
N1 C1 1.3499(14)
N1 C5 1.4376(14)
N2 N3 1.3112(13)
N3 C2 1.3569(14)
N3 C17 1.4645(15)
N4 N5 1.3259(13)
N4 C4 1.3469(14)
N4 C11 1.4325(14)
N5 N6 1.3144(12)
N6 C3 1.3600(14)
N6 C18 1.4676(14)
C1 C2 1.3672(15)
C2 C3 1.4539(15)
C3 C4 1.3714(15)
C5 C6 1.3833(15)
C5 C10 1.3840(15)
C6 C7 1.3917(16)
C7 C8 1.3816(18)
C8 C9 1.3873(18)
C9 C10 1.3919(16)
C11 C12 1.3819(15)
C11 C16 1.3861(15)
C12 C13 1.3883(16)
C13 C14 1.3889(17)
C14 C15 1.3834(18)
C15 C16 1.3888(16)
C19 F1B 1.237(13)
C19 F3A 1.308(14)
C19 F2A 1.313(11)
C19 F2B 1.356(12)
C19 F3B 1.370(15)
C19 F1A 1.401(12)
C19 S2 1.8242(12)
F4A C20 1.280(10)
F5A C20 1.359(10)
F6A C20 1.313(10)
F4B C20 1.370(11)
F5B C20 1.285(11)
F6B C20 1.341(8)
S1 O2A 1.397(8)
S1 O1B 1.401(7)
S1 O3A 1.440(8)
S1 O3B 1.446(8)
S1 O1A 1.454(6)
S1 O2B 1.460(7)
S1 C20 1.8209(13)
S2 O6A 1.410(7)
S2 O4B 1.414(8)
S2 O5A 1.418(7)
S2 O5B 1.453(5)
S2 O4A 1.456(6)
S2 O6B 1.461(5)
